data_1522184
loop_
_publ_author_name
'Kotur, B.Ya.'
'Mokra, I.R.'

_publ_section_title
;
 The ternary systems Sc-Y-Si and Sc-Lu-Si
;
_journal_name_full 'Neorganicheskie Materialy'
_journal_page_first 783
_journal_page_last 787
_journal_volume 30
_journal_year 1994
_chemical_formula_sum 'Sc0.86 Si1.76 Y0.14'
_chemical_name_systematic '(Sc0.86 Y0.14) Si1.76'
_space_group_IT_number 191
_symmetry_space_group_name_Hall '-P 6 2'
_symmetry_space_group_name_H-M 'P 6/m m m'
_cell_angle_alpha 90
_cell_angle_beta 90
_cell_angle_gamma 120
_cell_formula_units_Z 1
_cell_length_a 3.7079
_cell_length_b 3.7079
_cell_length_c 3.942
_cell_volume 46.936
_citation_journal_id_ASTM NMATEI
_cod_data_source_file Kotur_NMATEI_1994_516.cif
_cod_data_source_block Sc0.86Si1.76Y0.14
_cod_original_cell_volume 46.9357
_cod_database_code 1522184

loop_
_symmetry_equiv_pos_as_xyz
x,y,z
x-y,x,z
-y,x-y,z
-x,-y,z
-x+y,-x,z
y,-x+y,z
-y,-x,-z
x-y,-y,-z
x,x-y,-z
y,x,-z
-x+y,y,-z
-x,-x+y,-z
-x,-y,-z
-x+y,-x,-z
y,-x+y,-z
x,y,-z
x-y,x,-z
-y,x-y,-z
y,x,z
-x+y,y,z
-x,-x+y,z
-y,-x,z
x-y,-y,z
x,x-y,z

loop_
_atom_site_label
_atom_site_type_symbol
_atom_site_fract_x
_atom_site_fract_y
_atom_site_fract_z
_atom_site_occupancy
_atom_site_U_iso_or_equiv
Si1 Si 0.3333 0.6667 0.5 0.88 0.0
Y1 Y 0 0 0 0.14 0.0
Sc1 Sc 0 0 0 0.86 0.0
